data_2225354
loop_
_publ_author_name
'Koca, Murat'
'Kirilmi\,s, Cumhur'
'Arici, Cengiz'

_publ_section_title
;
 1-(3-Mesityl-3-methylcyclobutyl)-2-phenoxyethanone
;
_journal_coeditor_code RK2189
_journal_issue 3
_journal_name_full 'Acta Crystallographica Section E'
_journal_page_first o523
_journal_paper_doi 10.1107/S1600536810003910
_journal_volume 66
_journal_year 2010
_chemical_formula_iupac 'C22 H26 O2'
_chemical_formula_moiety 'C22 H26 O2'
_chemical_formula_sum 'C22 H26 O2'
_chemical_formula_weight 322.43
_chemical_name_systematic
;
1-(3-Mesityl-3-methylcyclobutyl)-2-phenoxyethanone
;
_space_group_IT_number 2
_symmetry_cell_setting triclinic
_symmetry_space_group_name_Hall '-P 1'
_symmetry_space_group_name_H-M 'P -1'
_atom_sites_solution_hydrogens geom
_atom_sites_solution_primary direct
_atom_sites_solution_secondary difmap
_audit_creation_method SHELXL97
_cell_angle_alpha 82.364(4)
_cell_angle_beta 68.170(3)
_cell_angle_gamma 86.235(2)
_cell_formula_units_Z 2
_cell_length_a 8.5884(12)
_cell_length_b 10.1725(11)
_cell_length_c 11.1018(12)
_cell_measurement_reflns_used 149
_cell_measurement_temperature 100(2)
_cell_measurement_theta_max 20.00
_cell_measurement_theta_min 6.00
_cell_volume 892.24(19)
_computing_cell_refinement '<i>EVALCCD</i> (Bruker--Nonius, 2002)'
_computing_data_collection '<i>COLLECT</i> (Bruker--Nonius, 2002)'
_computing_data_reduction '<i>EVALCCD</i> (Bruker--Nonius, 2002)'
_computing_molecular_graphics '<i>PLATON</i> (Spek, 2009)'
_computing_publication_material '<i>SHELXL97</i> (Sheldrick, 2008)'
_computing_structure_refinement '<i>SHELXL97</i> (Sheldrick, 2008)'
_computing_structure_solution '<i>SHELXS97</i> (Sheldrick, 2008)'
_diffrn_ambient_temperature 100(2)
_diffrn_detector_area_resol_mean 9
_diffrn_measured_fraction_theta_full 0.998
_diffrn_measured_fraction_theta_max 0.998
_diffrn_measurement_device_type 'Nonius KappaCCD'
_diffrn_measurement_method
;
\w-scans with 2.00\% and 40 sec per frame
;
_diffrn_radiation_monochromator graphite
_diffrn_radiation_source 'fine-focus sealed tube'
_diffrn_radiation_type MoK\a
_diffrn_radiation_wavelength 0.71073
_diffrn_reflns_av_R_equivalents 0.0544
_diffrn_reflns_av_sigmaI/netI 0.0360
_diffrn_reflns_limit_h_max 11
_diffrn_reflns_limit_h_min -11
_diffrn_reflns_limit_k_max 12
_diffrn_reflns_limit_k_min -13
_diffrn_reflns_limit_l_max 14
_diffrn_reflns_limit_l_min -14
_diffrn_reflns_number 23641
_diffrn_reflns_theta_full 27.10
_diffrn_reflns_theta_max 27.10
_diffrn_reflns_theta_min 3.00
_exptl_absorpt_coefficient_mu 0.075
_exptl_absorpt_correction_T_max 0.982
_exptl_absorpt_correction_T_min 0.969
_exptl_absorpt_correction_type multi-scan
_exptl_absorpt_process_details '(<i>SADABS</i>; Bruker--Nonius, 2002)'
_exptl_crystal_colour colourless
_exptl_crystal_density_diffrn 1.200
_exptl_crystal_density_method 'not measured'
_exptl_crystal_description block
_exptl_crystal_F_000 348
_exptl_crystal_size_max 0.42
_exptl_crystal_size_mid 0.33
_exptl_crystal_size_min 0.24
_refine_diff_density_max 0.317
_refine_diff_density_min -0.249
_refine_ls_extinction_method none
_refine_ls_goodness_of_fit_ref 1.067
_refine_ls_hydrogen_treatment constr
_refine_ls_matrix_type full
_refine_ls_number_parameters 217
_refine_ls_number_reflns 3921
_refine_ls_number_restraints 0
_refine_ls_restrained_S_all 1.067
_refine_ls_R_factor_all 0.0696
_refine_ls_R_factor_gt 0.0466
_refine_ls_shift/su_max 0.001
_refine_ls_shift/su_mean 0.000
_refine_ls_structure_factor_coef Fsqd
_refine_ls_weighting_details 'calc w=1/[\s^2^(Fo^2^)+(0.0644P)^2^+0.2801P] where P=(Fo^2^+2Fc^2^)/3'
_refine_ls_weighting_scheme calc
_refine_ls_wR_factor_gt 0.1178
_refine_ls_wR_factor_ref 0.1291
_reflns_number_gt 2968
_reflns_number_total 3921
_reflns_threshold_expression >2\s(I)
_cod_data_source_file rk2189.cif
_cod_data_source_block I
_cod_database_code 2225354
_cod_database_fobs_code 2225354

loop_
_symmetry_equiv_pos_as_xyz
'x, y, z'
'-x, -y, -z'

loop_
_atom_site_type_symbol
_atom_site_label
_atom_site_fract_x
_atom_site_fract_y
_atom_site_fract_z
_atom_site_U_iso_or_equiv
_atom_site_adp_type
_atom_site_calc_flag
_atom_site_refinement_flags
_atom_site_occupancy
_atom_site_disorder_assembly
_atom_site_disorder_group
C C1 0.66157(19) 0.63782(15) 0.69324(15) 0.0191(3) Uani d . 1 . .
C C2 0.6658(2) 0.62422(15) 0.81884(15) 0.0212(3) Uani d . 1 . .
H H2 0.5724 0.5864 0.8899 0.025 Uiso calc R 1 . .
C C3 0.8017(2) 0.66400(15) 0.84382(15) 0.0216(3) Uani d . 1 . .
C C4 0.9374(2) 0.71600(15) 0.73790(15) 0.0202(3) Uani d . 1 . .
H H4 1.0328 0.7416 0.7525 0.024 Uiso calc R 1 . .
C C5 0.93938(19) 0.73229(15) 0.61020(15) 0.0181(3) Uani d . 1 . .
C C6 0.79712(19) 0.69657(14) 0.58680(15) 0.0168(3) Uani d . 1 . .
C C7 0.79622(18) 0.71572(15) 0.44807(15) 0.0175(3) Uani d . 1 . .
C C8 0.8730(2) 0.59338(16) 0.37804(16) 0.0238(4) Uani d . 1 . .
H H8A 0.8710 0.6069 0.2895 0.036 Uiso calc R 1 . .
H H8B 0.8079 0.5150 0.4267 0.036 Uiso calc R 1 . .
H H8C 0.9892 0.5802 0.3731 0.036 Uiso calc R 1 . .
C C9 0.86927(19) 0.84742(16) 0.36088(15) 0.0190(3) Uani d . 1 . .
H H9A 0.8701 0.9204 0.4114 0.023 Uiso calc R 1 . .
H H9B 0.9806 0.8360 0.2918 0.023 Uiso calc R 1 . .
C C10 0.62618(19) 0.75748(15) 0.42989(15) 0.0189(3) Uani d . 1 . .
H H10B 0.5741 0.6854 0.4069 0.023 Uiso calc R 1 . .
H H10A 0.5440 0.7998 0.5038 0.023 Uiso calc R 1 . .
C C11 0.72371(19) 0.85766(15) 0.31115(15) 0.0181(3) Uani d . 1 . .
H H11 0.7558 0.8179 0.2273 0.022 Uiso calc R 1 . .
C C12 0.5091(2) 0.58448(17) 0.67897(17) 0.0255(4) Uani d . 1 . .
H H12A 0.5442 0.5430 0.5980 0.038 Uiso calc R 1 . .
H H12B 0.4298 0.6575 0.6761 0.038 Uiso calc R 1 . .
H H12C 0.4549 0.5185 0.7536 0.038 Uiso calc R 1 . .
C C13 0.8009(2) 0.64947(18) 0.98136(16) 0.0283(4) Uani d . 1 . .
H H13A 0.7400 0.5695 1.0308 0.042 Uiso calc R 1 . .
H H13B 0.7456 0.7273 1.0240 0.042 Uiso calc R 1 . .
H H13C 0.9166 0.6421 0.9784 0.042 Uiso calc R 1 . .
C C14 1.09987(19) 0.78228(18) 0.50263(16) 0.0233(4) Uani d . 1 . .
H H14A 1.1277 0.7295 0.4294 0.035 Uiso calc R 1 . .
H H14B 1.1912 0.7741 0.5361 0.035 Uiso calc R 1 . .
H H14C 1.0846 0.8756 0.4727 0.035 Uiso calc R 1 . .
C C15 0.63834(19) 0.98988(16) 0.30363(15) 0.0196(3) Uani d . 1 . .
C C16 0.4891(2) 1.00148(15) 0.26088(16) 0.0217(3) Uani d . 1 . .
H H16A 0.3888 1.0322 0.3314 0.026 Uiso calc R 1 . .
H H16B 0.5121 1.0673 0.1824 0.026 Uiso calc R 1 . .
C C17 0.35862(19) 0.87125(16) 0.16126(15) 0.0193(3) Uani d . 1 . .
C C18 0.2842(2) 0.98135(16) 0.11452(16) 0.0231(4) Uani d . 1 . .
H H18 0.2968 1.0674 0.1337 0.028 Uiso calc R 1 . .
C C19 0.1910(2) 0.96324(19) 0.03910(18) 0.0302(4) Uani d . 1 . .
H H19 0.1404 1.0381 0.0062 0.036 Uiso calc R 1 . .
C C20 0.1703(2) 0.8385(2) 0.01108(17) 0.0304(4) Uani d . 1 . .
H H20 0.1088 0.8280 -0.0425 0.036 Uiso calc R 1 . .
C C21 0.2405(2) 0.72904(18) 0.06224(18) 0.0290(4) Uani d . 1 . .
H H21 0.2240 0.6427 0.0459 0.035 Uiso calc R 1 . .
C C22 0.3340(2) 0.74507(17) 0.13673(17) 0.0253(4) Uani d . 1 . .
H H22 0.3819 0.6697 0.1714 0.030 Uiso calc R 1 . .
O O1 0.68046(15) 1.08915(12) 0.33319(12) 0.0270(3) Uani d . 1 . .
O O2 0.45853(14) 0.87559(11) 0.23207(11) 0.0235(3) Uani d . 1 . .

loop_
_atom_site_aniso_label
_atom_site_aniso_U_11
_atom_site_aniso_U_22
_atom_site_aniso_U_33
_atom_site_aniso_U_12
_atom_site_aniso_U_13
_atom_site_aniso_U_23
C1 0.0195(8) 0.0117(7) 0.0253(8) -0.0002(6) -0.0076(6) -0.0015(6)
C2 0.0221(8) 0.0149(8) 0.0224(8) -0.0030(6) -0.0038(7) 0.0004(6)
C3 0.0289(9) 0.0143(7) 0.0217(8) -0.0001(6) -0.0088(7) -0.0040(6)
C4 0.0214(8) 0.0183(8) 0.0239(8) -0.0011(6) -0.0104(7) -0.0058(6)
C5 0.0179(7) 0.0156(7) 0.0211(8) 0.0010(6) -0.0066(6) -0.0056(6)
C6 0.0179(7) 0.0129(7) 0.0203(7) 0.0013(6) -0.0069(6) -0.0047(6)
C7 0.0159(7) 0.0175(8) 0.0198(7) -0.0008(6) -0.0066(6) -0.0043(6)
C8 0.0258(8) 0.0229(8) 0.0263(8) 0.0048(7) -0.0122(7) -0.0099(7)
C9 0.0168(7) 0.0216(8) 0.0177(7) -0.0018(6) -0.0047(6) -0.0035(6)
C10 0.0174(7) 0.0177(8) 0.0237(8) -0.0006(6) -0.0094(6) -0.0039(6)
C11 0.0187(7) 0.0190(8) 0.0182(7) -0.0002(6) -0.0078(6) -0.0048(6)
C12 0.0228(8) 0.0225(9) 0.0302(9) -0.0085(7) -0.0104(7) 0.0061(7)
C13 0.0371(10) 0.0267(9) 0.0210(8) -0.0066(8) -0.0103(7) -0.0013(7)
C14 0.0171(8) 0.0321(9) 0.0218(8) -0.0037(7) -0.0072(7) -0.0049(7)
C15 0.0203(8) 0.0197(8) 0.0174(7) -0.0029(6) -0.0048(6) -0.0026(6)
C16 0.0219(8) 0.0167(8) 0.0282(8) 0.0012(6) -0.0099(7) -0.0070(7)
C17 0.0148(7) 0.0211(8) 0.0218(8) 0.0001(6) -0.0062(6) -0.0036(6)
C18 0.0218(8) 0.0190(8) 0.0277(8) -0.0038(6) -0.0093(7) 0.0018(7)
C19 0.0283(9) 0.0314(10) 0.0328(9) -0.0060(7) -0.0169(8) 0.0095(8)
C20 0.0268(9) 0.0434(11) 0.0240(9) -0.0084(8) -0.0121(7) -0.0023(8)
C21 0.0248(9) 0.0301(9) 0.0351(10) 0.0000(7) -0.0106(8) -0.0154(8)
C22 0.0215(8) 0.0204(8) 0.0365(9) 0.0040(7) -0.0124(7) -0.0081(7)
O1 0.0317(7) 0.0214(6) 0.0334(7) -0.0009(5) -0.0166(6) -0.0082(5)
O2 0.0276(6) 0.0151(6) 0.0350(6) 0.0000(5) -0.0196(5) -0.0036(5)

loop_
_atom_type_symbol
_atom_type_description
_atom_type_scat_dispersion_real
_atom_type_scat_dispersion_imag
_atom_type_scat_source
C C 0.0033 0.0016 'International Tables Vol C Tables 4.2.6.8 and 6.1.1.4'
H H 0.0000 0.0000 'International Tables Vol C Tables 4.2.6.8 and 6.1.1.4'
O O 0.0106 0.0060 'International Tables Vol C Tables 4.2.6.8 and 6.1.1.4'

loop_
_geom_angle_atom_site_label_1
_geom_angle_atom_site_label_2
_geom_angle_atom_site_label_3
_geom_angle_site_symmetry_1
_geom_angle_site_symmetry_3
_geom_angle
_geom_angle_publ_flag
C2 C1 C6 . . 119.74(14) ?
C2 C1 C12 . . 116.96(14) ?
C6 C1 C12 . . 123.28(14) ?
C3 C2 C1 . . 122.43(15) ?
C3 C2 H2 . . 118.8 ?
C1 C2 H2 . . 118.8 ?
C4 C3 C2 . . 117.38(14) ?
C4 C3 C13 . . 121.65(15) ?
C2 C3 C13 . . 120.97(15) ?
C3 C4 C5 . . 122.47(15) ?
C3 C4 H4 . . 118.8 ?
C5 C4 H4 . . 118.8 ?
C4 C5 C6 . . 119.57(14) ?
C4 C5 C14 . . 116.94(14) ?
C6 C5 C14 . . 123.43(13) ?
C1 C6 C5 . . 118.27(14) ?
C1 C6 C7 . . 121.45(13) ?
C5 C6 C7 . . 120.21(13) ?
C6 C7 C8 . . 110.39(12) ?
C6 C7 C9 . . 117.38(12) ?
C8 C7 C9 . . 111.83(13) ?
C6 C7 C10 . . 118.07(12) ?
C8 C7 C10 . . 110.26(12) ?
C9 C7 C10 . . 87.08(11) ?
C7 C8 H8A . . 109.5 ?
C7 C8 H8B . . 109.5 ?
H8A C8 H8B . . 109.5 ?
C7 C8 H8C . . 109.5 ?
H8A C8 H8C . . 109.5 ?
H8B C8 H8C . . 109.5 ?
C11 C9 C7 . . 89.84(11) ?
C11 C9 H9A . . 113.7 ?
C7 C9 H9A . . 113.7 ?
C11 C9 H9B . . 113.7 ?
C7 C9 H9B . . 113.7 ?
H9A C9 H9B . . 110.9 ?
C11 C10 C7 . . 88.89(11) ?
C11 C10 H10B . . 113.8 ?
C7 C10 H10B . . 113.8 ?
C11 C10 H10A . . 113.8 ?
C7 C10 H10A . . 113.8 ?
H10B C10 H10A . . 111.1 ?
C15 C11 C9 . . 117.93(13) ?
C15 C11 C10 . . 114.89(13) ?
C9 C11 C10 . . 88.64(11) ?
C15 C11 H11 . . 111.2 ?
C9 C11 H11 . . 111.2 ?
C10 C11 H11 . . 111.2 ?
C1 C12 H12A . . 109.5 ?
C1 C12 H12B . . 109.5 ?
H12A C12 H12B . . 109.5 ?
C1 C12 H12C . . 109.5 ?
H12A C12 H12C . . 109.5 ?
H12B C12 H12C . . 109.5 ?
C3 C13 H13A . . 109.5 ?
C3 C13 H13B . . 109.5 ?
H13A C13 H13B . . 109.5 ?
C3 C13 H13C . . 109.5 ?
H13A C13 H13C . . 109.5 ?
H13B C13 H13C . . 109.5 ?
C5 C14 H14A . . 109.5 ?
C5 C14 H14B . . 109.5 ?
H14A C14 H14B . . 109.5 ?
C5 C14 H14C . . 109.5 ?
H14A C14 H14C . . 109.5 ?
H14B C14 H14C . . 109.5 ?
O1 C15 C11 . . 123.12(14) ?
O1 C15 C16 . . 117.80(14) ?
C11 C15 C16 . . 119.06(13) ?
O2 C16 C15 . . 109.41(13) ?
O2 C16 H16A . . 109.8 ?
C15 C16 H16A . . 109.8 ?
O2 C16 H16B . . 109.8 ?
C15 C16 H16B . . 109.8 ?
H16A C16 H16B . . 108.2 ?
O2 C17 C18 . . 124.76(14) ?
O2 C17 C22 . . 115.14(14) ?
C18 C17 C22 . . 120.10(15) ?
C17 C18 C19 . . 118.77(16) ?
C17 C18 H18 . . 120.6 ?
C19 C18 H18 . . 120.6 ?
C20 C19 C18 . . 121.37(17) ?
C20 C19 H19 . . 119.3 ?
C18 C19 H19 . . 119.3 ?
C19 C20 C21 . . 119.17(16) ?
C19 C20 H20 . . 120.4 ?
C21 C20 H20 . . 120.4 ?
C22 C21 C20 . . 120.27(16) ?
C22 C21 H21 . . 119.9 ?
C20 C21 H21 . . 119.9 ?
C21 C22 C17 . . 120.25(16) ?
C21 C22 H22 . . 119.9 ?
C17 C22 H22 . . 119.9 ?
C17 O2 C16 . . 118.20(12) ?

loop_
_geom_bond_atom_site_label_1
_geom_bond_atom_site_label_2
_geom_bond_site_symmetry_2
_geom_bond_distance
_geom_bond_publ_flag
C1 C2 . 1.397(2) ?
C1 C6 . 1.410(2) ?
C1 C12 . 1.518(2) ?
C2 C3 . 1.392(2) ?
C2 H2 . 0.9500 ?
C3 C4 . 1.385(2) ?
C3 C13 . 1.512(2) ?
C4 C5 . 1.399(2) ?
C4 H4 . 0.9500 ?
C5 C6 . 1.418(2) ?
C5 C14 . 1.514(2) ?
C6 C7 . 1.529(2) ?
C7 C8 . 1.535(2) ?
C7 C9 . 1.562(2) ?
C7 C10 . 1.571(2) ?
C8 H8A . 0.9800 ?
C8 H8B . 0.9800 ?
C8 H8C . 0.9800 ?
C9 C11 . 1.536(2) ?
C9 H9A . 0.9900 ?
C9 H9B . 0.9900 ?
C10 C11 . 1.553(2) ?
C10 H10B . 0.9900 ?
C10 H10A . 0.9900 ?
C11 C15 . 1.497(2) ?
C11 H11 . 1.0000 ?
C12 H12A . 0.9800 ?
C12 H12B . 0.9800 ?
C12 H12C . 0.9800 ?
C13 H13A . 0.9800 ?
C13 H13B . 0.9800 ?
C13 H13C . 0.9800 ?
C14 H14A . 0.9800 ?
C14 H14B . 0.9800 ?
C14 H14C . 0.9800 ?
C15 O1 . 1.2177(19) ?
C15 C16 . 1.516(2) ?
C16 O2 . 1.4237(18) ?
C16 H16A . 0.9900 ?
C16 H16B . 0.9900 ?
C17 O2 . 1.3682(18) ?
C17 C18 . 1.389(2) ?
C17 C22 . 1.392(2) ?
C18 C19 . 1.391(2) ?
C18 H18 . 0.9500 ?
C19 C20 . 1.383(3) ?
C19 H19 . 0.9500 ?
C20 C21 . 1.387(3) ?
C20 H20 . 0.9500 ?
C21 C22 . 1.380(2) ?
C21 H21 . 0.9500 ?
C22 H22 . 0.9500 ?

loop_
_geom_hbond_atom_site_label_D
_geom_hbond_atom_site_label_H
_geom_hbond_atom_site_label_A
_geom_hbond_site_symmetry_A
_geom_hbond_distance_DH
_geom_hbond_distance_HA
_geom_hbond_distance_DA
_geom_hbond_angle_DHA
_geom_hbond_publ_flag
C10 H10A O1 2_676 0.99 2.44 3.419(3) 172(2) yes
